data_4511443
loop_
_publ_author_name
'Ravikumar, I.'
'Lakshminarayanan, P. S.'
'Suresh, Eringathodi'
'Ghosh, Pradyut'

_publ_section_title
;
 Recognition of Water&#x2212;Acetonitrile&#x2212;Water Cluster in a
 Tetraprotonated Picrate Salt of Octaaminocryptand
;
_journal_issue 12
_journal_name_full 'Crystal Growth &amp; Design'
_journal_page_first 2630
_journal_paper_doi 10.1021/cg0603624
_journal_volume 6
_journal_year 2006
_chemical_formula_sum 'C54 H65 N17 O22'
_chemical_formula_weight 1304.23
_chemical_name_systematic
; 
 ? 
;
_space_group_IT_number 2
_symmetry_cell_setting triclinic
_symmetry_space_group_name_Hall '-P 1'
_symmetry_space_group_name_H-M 'P -1'
_atom_sites_solution_hydrogens geom
_atom_sites_solution_primary direct
_atom_sites_solution_secondary difmap
_audit_creation_method SHELXL-97
_cell_angle_alpha 100.161(2)
_cell_angle_beta 108.258(2)
_cell_angle_gamma 111.232(2)
_cell_formula_units_Z 2
_cell_length_a 12.9979(11)
_cell_length_b 16.3568(13)
_cell_length_c 17.6387(15)
_cell_measurement_temperature 100(2)
_cell_volume 3136.5(5)
_computing_cell_refinement 'BRUKER SMART'
_computing_data_collection 'BRUKER SMART'
_computing_molecular_graphics 'ORTEP, MERCURY, PLATON'
_computing_publication_material 'SHELXL-97 (Sheldrick, 1997)'
_computing_structure_refinement 'SHELXL-97 (Sheldrick, 1997)'
_computing_structure_solution 'SHELXS-97 (Sheldrick, 1990)'
_diffrn_ambient_temperature 100(2)
_diffrn_measured_fraction_theta_full 0.885
_diffrn_measured_fraction_theta_max 0.885
_diffrn_measurement_device_type 'BRUKER SMART APEX CCD DIFFRACTOMETER'
_diffrn_measurement_method 'OMEGA-PHI SCAN''
_diffrn_radiation_monochromator graphite
_diffrn_radiation_source 'fine-focus sealed tube'
_diffrn_radiation_type MoK\a
_diffrn_radiation_wavelength 0.71073
_diffrn_reflns_av_R_equivalents 0.0324
_diffrn_reflns_av_sigmaI/netI 0.1032
_diffrn_reflns_limit_h_max 14
_diffrn_reflns_limit_h_min -17
_diffrn_reflns_limit_k_max 20
_diffrn_reflns_limit_k_min -20
_diffrn_reflns_limit_l_max 22
_diffrn_reflns_limit_l_min -21
_diffrn_reflns_number 18987
_diffrn_reflns_theta_full 28.28
_diffrn_reflns_theta_max 28.28
_diffrn_reflns_theta_min 1.29
_exptl_absorpt_coefficient_mu 0.109
_exptl_absorpt_correction_type SADABS
_exptl_crystal_colour YELLOW
_exptl_crystal_density_diffrn 1.381
_exptl_crystal_density_method 'not measured'
_exptl_crystal_description BLOCKS
_exptl_crystal_F_000 1368
_exptl_crystal_size_max 0.45
_exptl_crystal_size_mid 0.36
_exptl_crystal_size_min 0.27
_refine_diff_density_max 0.697
_refine_diff_density_min -0.469
_refine_diff_density_rms 0.094
_refine_ls_extinction_method none
_refine_ls_goodness_of_fit_ref 0.976
_refine_ls_hydrogen_treatment mixed
_refine_ls_matrix_type full
_refine_ls_number_parameters 862
_refine_ls_number_reflns 13790
_refine_ls_number_restraints 0
_refine_ls_restrained_S_all 0.976
_refine_ls_R_factor_all 0.1177
_refine_ls_R_factor_gt 0.0731
_refine_ls_shift/su_max 0.000
_refine_ls_shift/su_mean 0.000
_refine_ls_structure_factor_coef Fsqd
_refine_ls_weighting_details 'w=1/[\s^2^(Fo^2^)+(0.1064P)^2^+0.0000P] where P=(Fo^2^+2Fc^2^)/3'
_refine_ls_weighting_scheme calc
_refine_ls_wR_factor_gt 0.1792
_refine_ls_wR_factor_ref 0.2079
_reflns_number_gt 8517
_reflns_number_total 13790
_reflns_threshold_expression >2sigma(I)
_cod_data_source_file cg0603624si20060925_051803.cif
_cod_data_source_block 06rk
_cod_depositor_comments
;
The following automatic conversions were performed:

'_symmetry_cell_setting' value 'TRICLINIC' changed to 'triclinic'
according to
/usr/data/users/saulius/automatic-downloads/retrospective/ACS/lib/dictionaries/cif_core.dic
dictionary named 'cif_core.dic' version 2.4.2 from 2011-04-26.

Automatic conversion script
Id: cif_fix_values 2281 2013-09-26 08:29:07Z andrius 

The following automatic conversions were performed:

'_refine_ls_weighting_scheme' value 'calc
w=1/[\s^2^(Fo^2^)+(0.1064P)^2^+0.0000P] where P=(Fo^2^+2Fc^2^)/3' was
changed to 'calc'. New tag '_refine_ls_weighting_details' was
created. The value of the new tag was set to
'w=1/[\s^2^(Fo^2^)+(0.1064P)^2^+0.0000P] where P=(Fo^2^+2Fc^2^)/3'.

Automatic conversion script
Id: cif_fix_values 3143 2015-03-26 13:38:13Z robertas 
;
_cod_original_sg_symbol_H-M P-1
_cod_database_code 4511443

loop_
_symmetry_equiv_pos_as_xyz
'x, y, z'
'-x, -y, -z'

loop_
_atom_site_label
_atom_site_type_symbol
_atom_site_fract_x
_atom_site_fract_y
_atom_site_fract_z
_atom_site_U_iso_or_equiv
_atom_site_adp_type
_atom_site_occupancy
_atom_site_calc_flag
_atom_site_refinement_flags
O15 O 0.66487(19) 0.97156(15) 0.26903(14) 0.0187(5) Uani 1 d .
O16 O 0.7071(2) 0.82085(16) 0.27229(16) 0.0291(6) Uani 1 d .
O17 O 0.5490(2) 0.70097(16) 0.25504(17) 0.0320(6) Uani 1 d .
O18 O 0.3309(2) 0.73951(18) 0.41887(17) 0.0344(6) Uani 1 d .
O19 O 0.3208(2) 0.87019(18) 0.45336(16) 0.0312(6) Uani 1 d .
O20 O 0.5151(2) 1.11685(16) 0.35711(16) 0.0321(6) Uani 1 d .
O21 O 0.6932(2) 1.13577(16) 0.36646(16) 0.0287(6) Uani 1 d .
N15 N 0.6095(3) 0.78561(19) 0.27677(17) 0.0219(6) Uani 1 d .
N16 N 0.3587(2) 0.8209(2) 0.42130(17) 0.0245(7) Uani 1 d .
N17 N 0.5910(3) 1.08814(18) 0.35888(16) 0.0200(6) Uani 1 d .
C49 C 0.6041(3) 0.9399(2) 0.30858(19) 0.0170(7) Uani 1 d .
C50 C 0.5644(3) 0.8458(2) 0.3120(2) 0.0180(7) Uani 1 d .
C51 C 0.4845(3) 0.8077(2) 0.3463(2) 0.0215(7) Uani 1 d .
H51 H 0.4593 0.7460 0.3439 0.026 Uiso 1 calc R
C52 C 0.4419(3) 0.8609(2) 0.3841(2) 0.0212(7) Uani 1 d .
C53 C 0.4772(3) 0.9530(2) 0.38704(19) 0.0193(7) Uani 1 d .
H53 H 0.4476 0.9887 0.4122 0.023 Uiso 1 calc R
C54 C 0.5564(3) 0.9902(2) 0.35233(19) 0.0169(7) Uani 1 d .
O11 O 0.4967(2) 0.87243(16) 0.05992(15) 0.0265(6) Uani 1 d .
O12 O 0.4266(2) 0.76306(15) 0.11150(15) 0.0264(6) Uani 1 d .
N2 N -0.1681(2) 0.18839(17) 0.18437(15) 0.0144(5) Uani 1 d .
O8 O 0.2149(2) 1.02712(16) 0.22336(18) 0.0354(6) Uani 1 d .
N1 N -0.1392(2) 0.02061(17) 0.11658(16) 0.0149(5) Uani 1 d .
N7 N -0.1044(3) -0.0107(2) 0.28253(17) 0.0168(6) Uani 1 d .
O14 O 0.1710(2) 0.77323(16) 0.25026(15) 0.0285(6) Uani 1 d .
O9 O 0.3220(2) 1.15192(17) 0.15588(19) 0.0386(7) Uani 1 d .
N6 N 0.4827(2) 0.48174(18) 0.63647(16) 0.0182(6) Uani 1 d .
N8 N 0.2015(3) 0.35866(19) 0.69277(17) 0.0200(6) Uani 1 d .
N4 N 0.3891(2) 0.54742(18) 0.74830(17) 0.0152(6) Uani 1 d .
N5 N 0.1233(2) 0.15916(17) 0.19786(16) 0.0174(6) Uani 1 d .
H5C H 0.1688 0.1287 0.2084 0.021 Uiso 1 calc R
H5D H 0.0764 0.1477 0.2267 0.021 Uiso 1 calc R
N3 N 0.2278(2) 0.55787(18) 0.59604(17) 0.0174(6) Uani 1 d .
N13 N 0.4380(2) 0.83671(19) 0.09852(17) 0.0208(6) Uani 1 d .
N14 N 0.1719(3) 0.8460(2) 0.24009(19) 0.0268(7) Uani 1 d .
N12 N 0.3885(2) 1.11588(18) 0.15728(17) 0.0223(6) Uani 1 d .
C7 C 0.1018(3) 0.4795(2) 0.44328(19) 0.0151(6) Uani 1 d .
C46 C 0.3790(3) 0.8849(2) 0.1312(2) 0.0182(7) Uani 1 d .
C15 C 0.2043(3) 0.2610(2) 0.22802(19) 0.0177(7) Uani 1 d .
H15A H 0.1557 0.2937 0.2135 0.021 Uiso 1 calc R
H15B H 0.2586 0.2731 0.1998 0.021 Uiso 1 calc R
C6 C 0.0478(3) 0.3976(2) 0.45903(18) 0.0158(6) Uani 1 d .
H6 H 0.0774 0.3949 0.5134 0.019 Uiso 1 calc R
C47 C 0.3010(3) 0.8445(2) 0.16711(19) 0.0178(7) Uani 1 d .
H47 H 0.2851 0.7852 0.1698 0.021 Uiso 1 calc R
C4 C -0.0947(3) 0.3216(2) 0.31328(19) 0.0155(6) Uani 1 d .
C45 C 0.4071(3) 0.9746(2) 0.13006(18) 0.0164(7) Uani 1 d .
H45 H 0.4629 1.0028 0.1089 0.020 Uiso 1 calc R
C3 C -0.2031(3) 0.2368(2) 0.24397(19) 0.0179(7) Uani 1 d .
H3B H -0.2418 0.1940 0.2694 0.021 Uiso 1 calc R
H3A H -0.2614 0.2557 0.2129 0.021 Uiso 1 calc R
C19 C 0.4153(3) 0.3659(2) 0.4978(2) 0.0161(6) Uani 1 d .
C48 C 0.2474(3) 0.8919(2) 0.19856(19) 0.0182(7) Uani 1 d .
C10 C 0.2070(3) 0.5652(2) 0.51138(19) 0.0193(7) Uani 1 d .
H10A H 0.2794 0.5752 0.5017 0.023 Uiso 1 calc R
H10B H 0.1915 0.6185 0.5082 0.023 Uiso 1 calc R
C8 C 0.0572(3) 0.4812(2) 0.3609(2) 0.0185(7) Uani 1 d .
H8 H 0.0925 0.5350 0.3489 0.022 Uiso 1 calc R
C21 C 0.2603(3) 0.3596(2) 0.3743(2) 0.0183(7) Uani 1 d .
H21A H 0.2028 0.3795 0.3509 0.022 Uiso 1 calc R
C44 C 0.3516(3) 1.0220(2) 0.16053(19) 0.0179(7) Uani 1 d .
C24 C 0.5227(3) 0.5850(2) 0.76850(19) 0.0173(7) Uani 1 d .
H24A H 0.5472 0.6375 0.7486 0.021 Uiso 1 calc R
H24B H 0.5682 0.6067 0.8293 0.021 Uiso 1 calc R
C16 C 0.2774(3) 0.2970(2) 0.32226(19) 0.0157(6) Uani 1 d .
C2 C -0.2707(3) 0.0975(2) 0.12526(19) 0.0146(6) Uani 1 d .
H2A H -0.3363 0.1077 0.0907 0.018 Uiso 1 calc R
H2B H -0.3004 0.0596 0.1574 0.018 Uiso 1 calc R
C36 C 0.3573(3) 0.4971(2) 0.8077(2) 0.0201(7) Uani 1 d .
H36A H 0.4070 0.4653 0.8216 0.024 Uiso 1 calc R
H36B H 0.3745 0.5419 0.8596 0.024 Uiso 1 calc R
C9 C -0.0398(3) 0.4028(2) 0.29647(19) 0.0166(7) Uani 1 d .
H9 H -0.0681 0.4046 0.2417 0.020 Uiso 1 calc R
C17 C 0.3639(3) 0.2673(2) 0.3590(2) 0.0166(7) Uani 1 d .
H17A H 0.3755 0.2241 0.3250 0.020 Uiso 1 calc R
O10 O 0.4865(2) 1.15527(17) 0.1548(2) 0.0510(9) Uani 1 d .
C30 C 0.1403(3) 0.2203(2) 0.5436(2) 0.0220(7) Uani 1 d .
H30 H 0.2169 0.2705 0.5701 0.026 Uiso 1 calc R
C5 C -0.0496(3) 0.3200(2) 0.39488(19) 0.0164(7) Uani 1 d .
H5 H -0.0849 0.2661 0.4069 0.020 Uiso 1 calc R
C28 C 0.0028(3) 0.0706(2) 0.4364(2) 0.0205(7) Uani 1 d .
C20 C 0.3281(3) 0.3937(2) 0.46172(19) 0.0169(7) Uani 1 d .
H20A H 0.3147 0.4353 0.4959 0.020 Uiso 1 calc R
C34 C 0.0734(3) 0.2964(2) 0.6441(2) 0.0225(7) Uani 1 d .
H34A H 0.0317 0.3318 0.6235 0.027 Uiso 1 calc R
H34B H 0.0401 0.2692 0.6807 0.027 Uiso 1 calc R
C11 C 0.3289(3) 0.6403(2) 0.66282(19) 0.0177(7) Uani 1 d .
H11A H 0.3111 0.6931 0.6643 0.021 Uiso 1 calc R
H11B H 0.4012 0.6542 0.6522 0.021 Uiso 1 calc R
C12 C 0.3497(3) 0.6227(2) 0.7463(2) 0.0189(7) Uani 1 d .
H12A H 0.4112 0.6793 0.7919 0.023 Uiso 1 calc R
H12B H 0.2754 0.6048 0.7549 0.023 Uiso 1 calc R
C43 C 0.2644(3) 0.9851(2) 0.1965(2) 0.0210(7) Uani 1 d .
C18 C 0.4320(3) 0.3019(2) 0.4451(2) 0.0184(7) Uani 1 d .
H18A H 0.4898 0.2823 0.4685 0.022 Uiso 1 calc R
C13 C -0.0514(3) 0.0244(2) 0.0800(2) 0.0196(7) Uani 1 d .
H13A H -0.0932 -0.0007 0.0189 0.024 Uiso 1 calc R
H13B H -0.0128 -0.0136 0.0989 0.024 Uiso 1 calc R
C22 C 0.4884(3) 0.4003(2) 0.5925(2) 0.0189(7) Uani 1 d .
H22A H 0.4587 0.3508 0.6148 0.023 Uiso 1 calc R
H22B H 0.5723 0.4153 0.6037 0.023 Uiso 1 calc R
C1 C -0.2301(3) 0.0466(2) 0.06843(19) 0.0175(7) Uani 1 d .
H1A H -0.2999 -0.0090 0.0265 0.021 Uiso 1 calc R
H1B H -0.1964 0.0861 0.0388 0.021 Uiso 1 calc R
C25 C -0.1945(3) -0.0704(2) 0.1273(2) 0.0203(7) Uani 1 d .
H25A H -0.2098 -0.1191 0.0790 0.024 Uiso 1 calc R
H25B H -0.2715 -0.0804 0.1299 0.024 Uiso 1 calc R
C29 C 0.1159(3) 0.1461(2) 0.4773(2) 0.0230(7) Uani 1 d .
H29 H 0.1770 0.1473 0.4600 0.028 Uiso 1 calc R
C35 C 0.2257(3) 0.4279(2) 0.7688(2) 0.0221(7) Uani 1 d .
H35A H 0.2068 0.3980 0.8088 0.027 Uiso 1 calc R
H35B H 0.1754 0.4593 0.7548 0.027 Uiso 1 calc R
C23 C 0.5514(3) 0.5122(2) 0.72794(19) 0.0189(7) Uani 1 d .
H23A H 0.6374 0.5377 0.7417 0.023 Uiso 1 calc R
H23B H 0.5292 0.4601 0.7486 0.023 Uiso 1 calc R
O13 O 0.1150(3) 0.8798(2) 0.2637(3) 0.0685(12) Uani 1 d .
C33 C -0.0864(3) 0.0713(2) 0.4620(2) 0.0206(7) Uani 1 d .
H33 H -0.1634 0.0217 0.4345 0.025 Uiso 1 calc R
C26 C -0.1122(3) -0.0749(2) 0.2071(2) 0.0180(7) Uani 1 d .
H26A H -0.1435 -0.1379 0.2087 0.022 Uiso 1 calc R
H26B H -0.0321 -0.0574 0.2078 0.022 Uiso 1 calc R
C14 C 0.0448(3) 0.1237(2) 0.1059(2) 0.0198(7) Uani 1 d .
H14A H 0.0941 0.1258 0.0742 0.024 Uiso 1 calc R
H14B H 0.0059 0.1631 0.0927 0.024 Uiso 1 calc R
C31 C 0.0505(3) 0.2197(2) 0.5701(2) 0.0192(7) Uani 1 d .
C32 C -0.0636(3) 0.1452(2) 0.5286(2) 0.0205(7) Uani 1 d .
H32 H -0.1251 0.1443 0.5452 0.025 Uiso 1 calc R
C27 C -0.0230(3) -0.0104(2) 0.3641(2) 0.0243(8) Uani 1 d .
H27A H 0.0523 -0.0054 0.3614 0.029 Uiso 1 calc R
H27B H -0.0613 -0.0682 0.3739 0.029 Uiso 1 calc R
O1 O 0.9459(2) 0.28129(16) 1.08746(14) 0.0257(5) Uani 1 d .
O7 O 0.7422(2) 0.29895(18) 1.08480(15) 0.0301(6) Uani 1 d .
N11 N 0.7805(3) 0.3645(2) 1.06019(17) 0.0250(7) Uani 1 d .
O4 O 0.9624(3) 0.45356(19) 0.80106(17) 0.0448(8) Uani 1 d .
O6 O 0.7588(3) 0.43151(19) 1.07304(18) 0.0430(7) Uani 1 d .
C42 C 0.8537(3) 0.3631(2) 1.0127(2) 0.0201(7) Uani 1 d .
N9 N 1.0863(3) 0.2883(2) 0.9951(2) 0.0357(8) Uani 1 d .
C37 C 0.9339(3) 0.3211(2) 1.0334(2) 0.0195(7) Uani 1 d .
C38 C 1.0012(3) 0.3287(2) 0.9816(2) 0.0244(8) Uani 1 d .
C40 C 0.9086(3) 0.4058(2) 0.9037(2) 0.0241(8) Uani 1 d .
C39 C 0.9899(3) 0.3684(2) 0.9191(2) 0.0247(8) Uani 1 d .
H39 H 1.0359 0.3701 0.8877 0.030 Uiso 1 calc R
N10 N 0.8930(3) 0.4460(2) 0.8363(2) 0.0350(8) Uani 1 d .
C41 C 0.8422(3) 0.4045(2) 0.9509(2) 0.0232(8) Uani 1 d .
H41 H 0.7895 0.4314 0.9412 0.028 Uiso 1 calc R
O5 O 0.8125(3) 0.4708(2) 0.8186(2) 0.0561(9) Uani 1 d .
O2 O 1.1693(3) 0.3188(3) 1.0630(2) 0.0593(9) Uani 1 d .
O3 O 1.0680(4) 0.2246(3) 0.9371(3) 0.0850(13) Uani 1 d .
O22 O 0.00112(18) 0.16308(14) 0.28765(13) 0.0166(5) Uani 1 d .
H3C H 0.165(3) 0.550(2) 0.608(2) 0.026(10) Uiso 1 d .
H4C H 0.338(3) 0.509(3) 0.696(3) 0.035(11) Uiso 1 d .
H6C H 0.509(3) 0.530(3) 0.616(2) 0.030(10) Uiso 1 d .
H8C H 0.239(3) 0.328(2) 0.710(2) 0.024(10) Uiso 1 d .
H2C H -0.1152 0.1867 0.2164 0.050 Uiso 1 d .
H7D H -0.185(3) -0.033(2) 0.279(2) 0.018(9) Uiso 1 d .
H7C H -0.079(3) 0.040(3) 0.279(2) 0.021(10) Uiso 1 d .
H22D H 0.0592 0.2046 0.3398 0.050 Uiso 1 d .
H22C H -0.0243 0.1226 0.3043 0.050 Uiso 1 d .

loop_
_atom_site_aniso_label
_atom_site_aniso_U_11
_atom_site_aniso_U_22
_atom_site_aniso_U_33
_atom_site_aniso_U_23
_atom_site_aniso_U_13
_atom_site_aniso_U_12
O15 0.0190(12) 0.0232(12) 0.0207(12) 0.0108(10) 0.0122(10) 0.0115(10)
O16 0.0311(14) 0.0267(13) 0.0425(16) 0.0132(12) 0.0252(12) 0.0172(12)
O17 0.0444(16) 0.0183(13) 0.0476(16) 0.0154(11) 0.0313(14) 0.0162(12)
O18 0.0358(15) 0.0382(16) 0.0469(17) 0.0292(13) 0.0274(13) 0.0189(13)
O19 0.0261(14) 0.0430(15) 0.0276(14) 0.0067(12) 0.0172(11) 0.0156(12)
O20 0.0377(15) 0.0278(14) 0.0323(14) 0.0057(11) 0.0088(12) 0.0227(12)
O21 0.0332(14) 0.0226(13) 0.0325(14) 0.0115(11) 0.0205(12) 0.0077(11)
N15 0.0288(16) 0.0228(15) 0.0228(15) 0.0121(12) 0.0152(13) 0.0143(13)
N16 0.0206(15) 0.0340(17) 0.0194(15) 0.0113(13) 0.0088(13) 0.0109(14)
N17 0.0283(16) 0.0206(14) 0.0146(14) 0.0077(11) 0.0088(12) 0.0136(13)
C49 0.0143(15) 0.0206(16) 0.0126(15) 0.0056(13) 0.0012(13) 0.0080(13)
C50 0.0191(16) 0.0195(16) 0.0169(16) 0.0064(13) 0.0072(13) 0.0103(14)
C51 0.0211(17) 0.0226(17) 0.0215(17) 0.0097(14) 0.0092(14) 0.0090(15)
C52 0.0159(16) 0.0294(18) 0.0182(17) 0.0102(14) 0.0071(14) 0.0087(15)
C53 0.0179(16) 0.0278(18) 0.0124(15) 0.0035(13) 0.0047(13) 0.0131(14)
C54 0.0164(16) 0.0169(16) 0.0131(15) 0.0037(12) 0.0029(13) 0.0062(13)
O11 0.0213(12) 0.0318(14) 0.0310(14) 0.0067(11) 0.0157(11) 0.0141(11)
O12 0.0255(13) 0.0221(13) 0.0317(14) 0.0060(10) 0.0091(11) 0.0145(11)
N2 0.0123(12) 0.0171(13) 0.0121(13) 0.0005(10) 0.0039(10) 0.0077(11)
O8 0.0480(17) 0.0227(13) 0.0547(18) 0.0137(12) 0.0408(15) 0.0185(13)
N1 0.0138(13) 0.0149(13) 0.0156(13) 0.0031(10) 0.0068(11) 0.0063(11)
N7 0.0164(14) 0.0167(15) 0.0205(15) 0.0083(12) 0.0088(12) 0.0086(12)
O14 0.0353(14) 0.0212(13) 0.0288(14) 0.0096(11) 0.0166(12) 0.0089(11)
O9 0.0434(16) 0.0337(15) 0.070(2) 0.0275(14) 0.0412(15) 0.0298(14)
N6 0.0237(15) 0.0177(14) 0.0125(13) 0.0058(11) 0.0054(12) 0.0097(12)
N8 0.0222(15) 0.0187(15) 0.0215(15) 0.0062(12) 0.0118(12) 0.0092(13)
N4 0.0163(13) 0.0144(13) 0.0125(13) 0.0026(11) 0.0060(11) 0.0051(11)
N5 0.0168(13) 0.0165(13) 0.0174(13) 0.0052(11) 0.0073(11) 0.0055(11)
N3 0.0181(14) 0.0155(14) 0.0144(13) 0.0042(11) 0.0072(12) 0.0031(12)
N13 0.0150(14) 0.0217(15) 0.0192(15) 0.0002(12) 0.0024(12) 0.0084(12)
N14 0.0242(16) 0.0313(17) 0.0339(17) 0.0163(14) 0.0151(14) 0.0163(14)
N12 0.0232(15) 0.0173(14) 0.0227(15) 0.0019(11) 0.0114(13) 0.0058(13)
C7 0.0176(16) 0.0146(15) 0.0156(15) 0.0051(12) 0.0095(13) 0.0075(13)
C46 0.0156(16) 0.0197(16) 0.0151(16) -0.0008(13) 0.0034(13) 0.0089(14)
C15 0.0158(16) 0.0153(16) 0.0179(16) 0.0039(13) 0.0071(13) 0.0031(13)
C6 0.0223(16) 0.0209(16) 0.0075(14) 0.0078(12) 0.0062(13) 0.0116(14)
C47 0.0155(15) 0.0162(16) 0.0186(16) 0.0031(13) 0.0038(13) 0.0076(13)
C4 0.0173(16) 0.0176(16) 0.0112(15) 0.0018(12) 0.0066(13) 0.0080(13)
C45 0.0139(15) 0.0187(16) 0.0117(15) 0.0022(12) 0.0032(12) 0.0052(13)
C3 0.0192(16) 0.0206(17) 0.0117(15) 0.0031(13) 0.0060(13) 0.0080(14)
C19 0.0163(15) 0.0143(15) 0.0185(16) 0.0051(12) 0.0100(13) 0.0053(13)
C48 0.0140(15) 0.0207(17) 0.0162(16) 0.0052(13) 0.0043(13) 0.0058(13)
C10 0.0219(17) 0.0180(16) 0.0160(16) 0.0080(13) 0.0073(14) 0.0062(14)
C8 0.0230(17) 0.0192(16) 0.0191(16) 0.0111(13) 0.0127(14) 0.0098(14)
C21 0.0134(15) 0.0165(16) 0.0250(17) 0.0081(13) 0.0072(14) 0.0067(13)
C44 0.0173(16) 0.0152(16) 0.0158(16) -0.0004(12) 0.0046(13) 0.0060(13)
C24 0.0152(15) 0.0171(16) 0.0145(15) 0.0042(12) 0.0027(13) 0.0051(13)
C16 0.0126(15) 0.0133(15) 0.0194(16) 0.0048(12) 0.0087(13) 0.0025(13)
C2 0.0141(15) 0.0160(15) 0.0148(15) 0.0061(12) 0.0051(13) 0.0080(13)
C36 0.0259(18) 0.0242(17) 0.0151(16) 0.0073(13) 0.0121(14) 0.0128(15)
C9 0.0202(16) 0.0200(16) 0.0118(15) 0.0086(13) 0.0074(13) 0.0089(14)
C17 0.0196(16) 0.0161(16) 0.0199(16) 0.0040(13) 0.0134(14) 0.0103(13)
O10 0.0363(17) 0.0205(14) 0.106(3) 0.0177(15) 0.0468(18) 0.0089(13)
C30 0.0187(17) 0.0180(17) 0.0235(18) 0.0058(14) 0.0083(14) 0.0032(14)
C5 0.0224(17) 0.0122(15) 0.0177(16) 0.0075(12) 0.0113(14) 0.0073(13)
C28 0.0216(17) 0.0185(16) 0.0175(16) 0.0081(13) 0.0022(14) 0.0091(14)
C20 0.0181(16) 0.0148(15) 0.0174(16) 0.0040(12) 0.0087(13) 0.0063(13)
C34 0.0254(18) 0.0266(18) 0.0213(17) 0.0122(14) 0.0141(15) 0.0117(15)
C11 0.0177(16) 0.0130(15) 0.0178(16) 0.0036(12) 0.0049(13) 0.0048(13)
C12 0.0191(16) 0.0153(16) 0.0185(16) 0.0006(13) 0.0053(14) 0.0081(14)
C43 0.0224(17) 0.0213(17) 0.0183(16) 0.0011(13) 0.0091(14) 0.0107(15)
C18 0.0160(16) 0.0203(17) 0.0242(17) 0.0087(14) 0.0098(14) 0.0117(14)
C13 0.0232(17) 0.0179(16) 0.0147(16) -0.0003(13) 0.0103(14) 0.0064(14)
C22 0.0198(16) 0.0206(17) 0.0210(17) 0.0077(13) 0.0092(14) 0.0127(14)
C1 0.0150(15) 0.0215(17) 0.0109(15) 0.0030(12) 0.0047(13) 0.0045(13)
C25 0.0201(17) 0.0152(16) 0.0246(18) 0.0025(13) 0.0112(14) 0.0067(14)
C29 0.0197(17) 0.0233(18) 0.0258(18) 0.0073(14) 0.0103(15) 0.0088(15)
C35 0.0234(17) 0.0229(17) 0.0206(17) 0.0103(14) 0.0123(15) 0.0067(15)
C23 0.0209(17) 0.0181(16) 0.0166(16) 0.0061(13) 0.0077(14) 0.0073(14)
O13 0.089(3) 0.083(2) 0.134(3) 0.086(3) 0.097(3) 0.075(2)
C33 0.0146(16) 0.0210(17) 0.0170(16) 0.0095(13) 0.0012(13) 0.0012(14)
C26 0.0194(16) 0.0176(16) 0.0270(18) 0.0090(13) 0.0149(14) 0.0132(14)
C14 0.0219(17) 0.0170(16) 0.0181(16) 0.0022(13) 0.0110(14) 0.0054(14)
C31 0.0202(16) 0.0206(17) 0.0204(17) 0.0126(14) 0.0085(14) 0.0101(14)
C32 0.0157(16) 0.0290(18) 0.0173(16) 0.0101(14) 0.0056(13) 0.0101(14)
C27 0.0254(18) 0.0175(17) 0.0237(18) 0.0070(14) 0.0028(15) 0.0092(15)
O1 0.0325(14) 0.0352(14) 0.0246(13) 0.0208(11) 0.0194(11) 0.0192(12)
O7 0.0315(14) 0.0455(16) 0.0273(14) 0.0216(12) 0.0177(12) 0.0224(13)
N11 0.0275(16) 0.0318(17) 0.0147(14) 0.0024(12) 0.0060(13) 0.0167(14)
O4 0.0565(19) 0.0424(17) 0.0290(15) 0.0228(13) 0.0195(15) 0.0087(15)
O6 0.0593(19) 0.0387(16) 0.0451(17) 0.0071(13) 0.0291(15) 0.0331(15)
C42 0.0206(17) 0.0194(16) 0.0170(16) 0.0018(13) 0.0093(14) 0.0062(14)
N9 0.0369(19) 0.051(2) 0.041(2) 0.0279(18) 0.0289(17) 0.0249(17)
C37 0.0257(18) 0.0182(16) 0.0167(16) 0.0066(13) 0.0108(14) 0.0098(14)
C38 0.0277(19) 0.0270(19) 0.0218(18) 0.0109(15) 0.0118(15) 0.0127(16)
C40 0.034(2) 0.0158(16) 0.0139(16) 0.0070(13) 0.0071(15) 0.0041(15)
C39 0.0265(18) 0.0258(18) 0.0185(17) 0.0100(14) 0.0103(15) 0.0063(15)
N10 0.044(2) 0.0261(17) 0.0252(17) 0.0161(14) 0.0084(16) 0.0071(16)
C41 0.0296(19) 0.0131(16) 0.0182(17) 0.0026(13) 0.0041(15) 0.0064(15)
O5 0.067(2) 0.072(2) 0.0484(19) 0.0444(17) 0.0199(17) 0.0423(19)
O2 0.050(2) 0.117(3) 0.0428(19) 0.041(2) 0.0277(17) 0.056(2)
O3 0.084(3) 0.074(3) 0.095(3) -0.003(2) 0.025(2) 0.056(2)
O22 0.0197(11) 0.0148(11) 0.0179(11) 0.0066(9) 0.0107(9) 0.0073(9)

loop_
_atom_type_symbol
_atom_type_description
_atom_type_scat_dispersion_real
_atom_type_scat_dispersion_imag
_atom_type_scat_source
C C 0.0033 0.0016 'International Tables Vol C Tables 4.2.6.8 and 6.1.1.4'
H H 0.0000 0.0000 'International Tables Vol C Tables 4.2.6.8 and 6.1.1.4'
N N 0.0061 0.0033 'International Tables Vol C Tables 4.2.6.8 and 6.1.1.4'
O O 0.0106 0.0060 'International Tables Vol C Tables 4.2.6.8 and 6.1.1.4'

loop_
_geom_angle_atom_site_label_1
_geom_angle_atom_site_label_2
_geom_angle_atom_site_label_3
_geom_angle
O16 N15 O17 122.6(3)
O16 N15 C50 119.0(3)
O17 N15 C50 118.4(3)
O19 N16 O18 124.3(3)
O19 N16 C52 118.0(3)
O18 N16 C52 117.7(3)
O21 N17 O20 124.3(3)
O21 N17 C54 118.0(3)
O20 N17 C54 117.7(3)
O15 C49 C54 124.2(3)
O15 C49 C50 124.7(3)
C54 C49 C50 110.9(3)
C51 C50 C49 124.2(3)
C51 C50 N15 116.2(3)
C49 C50 N15 119.6(3)
C52 C51 C50 119.9(3)
C52 C51 H51 120.1
C50 C51 H51 120.1
C51 C52 C53 120.7(3)
C51 C52 N16 119.8(3)
C53 C52 N16 119.5(3)
C54 C53 C52 119.0(3)
C54 C53 H53 120.5
C52 C53 H53 120.5
C53 C54 C49 125.1(3)
C53 C54 N17 115.9(3)
C49 C54 N17 119.0(3)
C3 N2 C2 111.7(2)
C3 N2 H2C 98.3(3)
C2 N2 H2C 116.6(3)
C13 N1 C1 111.8(2)
C13 N1 C25 111.3(2)
C1 N1 C25 112.4(2)
C26 N7 C27 113.0(2)
C26 N7 H7D 105(2)
C27 N7 H7D 110(2)
C26 N7 H7C 107(3)
C27 N7 H7C 109(3)
H7D N7 H7C 113(3)
C22 N6 C23 112.2(2)
C22 N6 H6C 112(2)
C23 N6 H6C 110(2)
C34 N8 C35 113.2(3)
C34 N8 H8C 110(2)
C35 N8 H8C 106(2)
C12 N4 C36 112.8(3)
C12 N4 C24 110.8(2)
C36 N4 C24 111.3(2)
C12 N4 H4C 97(2)
C36 N4 H4C 107(3)
C24 N4 H4C 117(3)
C14 N5 C15 111.9(2)
C14 N5 H5C 109.2
C15 N5 H5C 109.2
C14 N5 H5D 109.2
C15 N5 H5D 109.2
H5C N5 H5D 107.9
C11 N3 C10 113.0(2)
C11 N3 H3C 106(2)
C10 N3 H3C 112(2)
O12 N13 O11 124.6(3)
O12 N13 C46 117.5(3)
O11 N13 C46 117.9(3)
O13 N14 O14 121.8(3)
O13 N14 C48 120.4(3)
O14 N14 C48 117.8(3)
O9 N12 O10 122.2(3)
O9 N12 C44 119.9(3)
O10 N12 C44 117.9(3)
C6 C7 C8 118.3(3)
C6 C7 C10 122.4(3)
C8 C7 C10 119.2(3)
C45 C46 C47 120.4(3)
C45 C46 N13 118.3(3)
C47 C46 N13 121.2(3)
N5 C15 C16 111.2(2)
N5 C15 H15A 109.4
C16 C15 H15A 109.4
N5 C15 H15B 109.4
C16 C15 H15B 109.4
H15A C15 H15B 108.0
C5 C6 C7 121.0(3)
C5 C6 H6 119.5
C7 C6 H6 119.5
C48 C47 C46 120.2(3)
C48 C47 H47 119.9
C46 C47 H47 119.9
C5 C4 C9 118.7(3)
C5 C4 C3 120.3(3)
C9 C4 C3 121.0(3)
C44 C45 C46 119.4(3)
C44 C45 H45 120.3
C46 C45 H45 120.3
N2 C3 C4 112.1(2)
N2 C3 H3B 109.2
C4 C3 H3B 109.2
N2 C3 H3A 109.2
C4 C3 H3A 109.2
H3B C3 H3A 107.9
C20 C19 C18 118.6(3)
C20 C19 C22 121.5(3)
C18 C19 C22 119.9(3)
C47 C48 C43 124.5(3)
C47 C48 N14 116.4(3)
C43 C48 N14 119.0(3)
N3 C10 C7 112.2(2)
N3 C10 H10A 109.2
C7 C10 H10A 109.2
N3 C10 H10B 109.2
C7 C10 H10B 109.2
H10A C10 H10B 107.9
C9 C8 C7 120.5(3)
C9 C8 H8 119.8
C7 C8 H8 119.8
C16 C21 C20 121.0(3)
C16 C21 H21A 119.5
C20 C21 H21A 119.5
C45 C44 N12 115.0(3)
C45 C44 C43 124.8(3)
N12 C44 C43 120.1(3)
C23 C24 N4 111.3(2)
C23 C24 H24A 109.4
N4 C24 H24A 109.4
C23 C24 H24B 109.4
N4 C24 H24B 109.4
H24A C24 H24B 108.0
C21 C16 C17 118.6(3)
C21 C16 C15 120.6(3)
C17 C16 C15 120.8(3)
N2 C2 C1 110.6(2)
N2 C2 H2A 109.5
C1 C2 H2A 109.5
N2 C2 H2B 109.5
C1 C2 H2B 109.5
H2A C2 H2B 108.1
C35 C36 N4 111.3(2)
C35 C36 H36A 109.4
N4 C36 H36A 109.4
C35 C36 H36B 109.4
N4 C36 H36B 109.4
H36A C36 H36B 108.0
C8 C9 C4 120.7(3)
C8 C9 H9 119.7
C4 C9 H9 119.7
C18 C17 C16 120.4(3)
C18 C17 H17A 119.8
C16 C17 H17A 119.8
C31 C30 C29 120.0(3)
C31 C30 H30 120.0
C29 C30 H30 120.0
C4 C5 C6 120.8(3)
C4 C5 H5 119.6
C6 C5 H5 119.6
C33 C28 C29 118.2(3)
C33 C28 C27 120.7(3)
C29 C28 C27 121.1(3)
C19 C20 C21 120.4(3)
C19 C20 H20A 119.8
C21 C20 H20A 119.8
N8 C34 C31 112.6(3)
N8 C34 H34A 109.1
C31 C34 H34A 109.1
N8 C34 H34B 109.1
C31 C34 H34B 109.1
H34A C34 H34B 107.8
N3 C11 C12 108.8(2)
N3 C11 H11A 109.9
C12 C11 H11A 109.9
N3 C11 H11B 109.9
C12 C11 H11B 109.9
H11A C11 H11B 108.3
N4 C12 C11 110.7(3)
N4 C12 H12A 109.5
C11 C12 H12A 109.5
N4 C12 H12B 109.5
C11 C12 H12B 109.5
H12A C12 H12B 108.1
O8 C43 C44 124.8(3)
O8 C43 C48 124.7(3)
C44 C43 C48 110.5(3)
C17 C18 C19 121.0(3)
C17 C18 H18A 119.5
C19 C18 H18A 119.5
N1 C13 C14 111.1(2)
N1 C13 H13A 109.4
C14 C13 H13A 109.4
N1 C13 H13B 109.4
C14 C13 H13B 109.4
H13A C13 H13B 108.0
N6 C22 C19 113.2(2)
N6 C22 H22A 108.9
C19 C22 H22A 108.9
N6 C22 H22B 108.9
C19 C22 H22B 108.9
H22A C22 H22B 107.7
N1 C1 C2 112.1(2)
N1 C1 H1A 109.2
C2 C1 H1A 109.2
N1 C1 H1B 109.2
C2 C1 H1B 109.2
H1A C1 H1B 107.9
N1 C25 C26 110.7(2)
N1 C25 H25A 109.5
C26 C25 H25A 109.5
N1 C25 H25B 109.5
C26 C25 H25B 109.5
H25A C25 H25B 108.1
C28 C29 C30 121.4(3)
C28 C29 H29 119.3
C30 C29 H29 119.3
N8 C35 C36 109.2(3)
N8 C35 H35A 109.8
C36 C35 H35A 109.8
N8 C35 H35B 109.8
C36 C35 H35B 109.8
H35A C35 H35B 108.3
N6 C23 C24 108.1(2)
N6 C23 H23A 110.1
C24 C23 H23A 110.1
N6 C23 H23B 110.1
C24 C23 H23B 110.1
H23A C23 H23B 108.4
C28 C33 C32 121.2(3)
C28 C33 H33 119.4
C32 C33 H33 119.4
N7 C26 C25 109.8(2)
N7 C26 H26A 109.7
C25 C26 H26A 109.7
N7 C26 H26B 109.7
C25 C26 H26B 109.7
H26A C26 H26B 108.2
N5 C14 C13 110.8(3)
N5 C14 H14A 109.5
C13 C14 H14A 109.5
N5 C14 H14B 109.5
C13 C14 H14B 109.5
H14A C14 H14B 108.1
C30 C31 C32 119.0(3)
C30 C31 C34 122.3(3)
C32 C31 C34 118.7(3)
C31 C32 C33 120.1(3)
C31 C32 H32 119.9
C33 C32 H32 119.9
N7 C27 C28 110.0(2)
N7 C27 H27A 109.7
C28 C27 H27A 109.7
N7 C27 H27B 109.7
C28 C27 H27B 109.7
H27A C27 H27B 108.2
O7 N11 O6 122.8(3)
O7 N11 C42 119.0(3)
O6 N11 C42 118.1(3)
C41 C42 C37 124.3(3)
C41 C42 N11 116.8(3)
C37 C42 N11 118.9(3)
O2 N9 O3 123.6(4)
O2 N9 C38 118.3(4)
O3 N9 C38 118.1(3)
O1 C37 C42 126.8(3)
O1 C37 C38 122.2(3)
C42 C37 C38 111.0(3)
C39 C38 C37 125.6(3)
C39 C38 N9 117.1(3)
C37 C38 N9 117.3(3)
C41 C40 C39 120.7(3)
C41 C40 N10 120.1(3)
C39 C40 N10 119.3(3)
C38 C39 C40 118.5(3)
C38 C39 H39 120.8
C40 C39 H39 120.8
O5 N10 O4 124.3(3)
O5 N10 C40 118.1(3)
O4 N10 C40 117.6(3)
C40 C41 C42 120.0(3)
C40 C41 H41 120.0
C42 C41 H41 120.0
H22D O22 H22C 95.5(2)

loop_
_geom_bond_atom_site_label_1
_geom_bond_atom_site_label_2
_geom_bond_distance
O15 C49 1.247(4)
O16 N15 1.223(4)
O17 N15 1.232(3)
O18 N16 1.235(4)
O19 N16 1.230(4)
O20 N17 1.231(3)
O21 N17 1.221(4)
N15 C50 1.459(4)
N16 C52 1.453(4)
N17 C54 1.470(4)
C49 C54 1.450(4)
C49 C50 1.454(4)
C50 C51 1.376(4)
C51 C52 1.373(5)
C51 H51 0.9300
C52 C53 1.392(5)
C53 C54 1.370(4)
C53 H53 0.9300
O11 N13 1.237(4)
O12 N13 1.231(3)
N2 C3 1.485(4)
N2 C2 1.490(4)
N2 H2C 0.755(2)
O8 C43 1.228(4)
N1 C13 1.466(4)
N1 C1 1.469(4)
N1 C25 1.475(4)
N7 C26 1.492(4)
N7 C27 1.493(4)
N7 H7D 0.96(4)
N7 H7C 0.80(4)
O14 N14 1.231(3)
O9 N12 1.206(3)
N6 C22 1.458(4)
N6 C23 1.463(4)
N6 H6C 0.93(4)
N8 C34 1.454(4)
N8 C35 1.457(4)
N8 H8C 0.85(3)
N4 C12 1.497(4)
N4 C36 1.508(4)
N4 C24 1.510(4)
N4 H4C 0.89(4)
N5 C14 1.486(4)
N5 C15 1.495(4)
N5 H5C 0.9000
N5 H5D 0.9000
N3 C11 1.456(4)
N3 C10 1.467(4)
N3 H3C 0.87(4)
N13 C46 1.449(4)
N14 O13 1.198(4)
N14 C48 1.475(4)
N12 O10 1.221(4)
N12 C44 1.451(4)
C7 C6 1.391(4)
C7 C8 1.395(4)
C7 C10 1.505(4)
C46 C45 1.383(4)
C46 C47 1.389(5)
C15 C16 1.507(4)
C15 H15A 0.9700
C15 H15B 0.9700
C6 C5 1.388(4)
C6 H6 0.9300
C47 C48 1.369(4)
C47 H47 0.9300
C4 C5 1.383(4)
C4 C9 1.394(4)
C4 C3 1.521(4)
C45 C44 1.382(4)
C45 H45 0.9300
C3 H3B 0.9700
C3 H3A 0.9700
C19 C20 1.386(4)
C19 C18 1.397(4)
C19 C22 1.515(4)
C48 C43 1.467(4)
C10 H10A 0.9700
C10 H10B 0.9700
C8 C9 1.394(4)
C8 H8 0.9300
C21 C16 1.380(4)
C21 C20 1.398(4)
C21 H21A 0.9300
C44 C43 1.463(5)
C24 C23 1.503(4)
C24 H24A 0.9700
C24 H24B 0.9700
C16 C17 1.403(4)
C2 C1 1.527(4)
C2 H2A 0.9700
C2 H2B 0.9700
C36 C35 1.505(4)
C36 H36A 0.9700
C36 H36B 0.9700
C9 H9 0.9300
C17 C18 1.380(4)
C17 H17A 0.9300
C30 C31 1.384(5)
C30 C29 1.389(5)
C30 H30 0.9300
C5 H5 0.9300
C28 C33 1.373(5)
C28 C29 1.383(4)
C28 C27 1.519(5)
C20 H20A 0.9300
C34 C31 1.508(5)
C34 H34A 0.9700
C34 H34B 0.9700
C11 C12 1.511(4)
C11 H11A 0.9700
C11 H11B 0.9700
C12 H12A 0.9700
C12 H12B 0.9700
C18 H18A 0.9300
C13 C14 1.523(4)
C13 H13A 0.9700
C13 H13B 0.9700
C22 H22A 0.9700
C22 H22B 0.9700
C1 H1A 0.9700
C1 H1B 0.9700
C25 C26 1.512(4)
C25 H25A 0.9700
C25 H25B 0.9700
C29 H29 0.9300
C35 H35A 0.9700
C35 H35B 0.9700
C23 H23A 0.9700
C23 H23B 0.9700
C33 C32 1.396(5)
C33 H33 0.9300
C26 H26A 0.9700
C26 H26B 0.9700
C14 H14A 0.9700
C14 H14B 0.9700
C31 C32 1.384(4)
C32 H32 0.9300
C27 H27A 0.9700
C27 H27B 0.9700
O1 C37 1.247(4)
O7 N11 1.225(4)
N11 O6 1.228(4)
N11 C42 1.455(4)
O4 N10 1.230(4)
C42 C41 1.377(4)
C42 C37 1.435(4)
N9 O2 1.197(4)
N9 O3 1.217(5)
N9 C38 1.462(5)
C37 C38 1.443(5)
C38 C39 1.371(4)
C40 C41 1.370(5)
C40 C39 1.384(5)
C40 N10 1.453(4)
C39 H39 0.9300
N10 O5 1.226(4)
C41 H41 0.9300
O22 H22D 0.922(2)
O22 H22C 0.778(2)
